data_4112589
loop_
_publ_author_name
'Leleti Rajender Reddy'
'P. Saravanan'
'E. J. Corey'

_publ_section_title
;
 A Simple Stereocontrolled Synthesis of Salinosporamide A
;
_journal_name_full 'Journal of the American Chemical Society'
_journal_page_first 6230
_journal_page_last 6231
_journal_paper_doi 10.1021/ja048613p
_journal_volume 126
_journal_year 2004
_chemical_formula_sum 'C23 H25 N O5'
_chemical_formula_weight 395.44
_chemical_name_systematic
; 
 ? 
;
_space_group_IT_number 19
_symmetry_cell_setting orthorhombic
_symmetry_space_group_name_Hall 'P 2ac 2ab'
_symmetry_space_group_name_H-M 'P 21 21 21'
_atom_sites_solution_hydrogens geom
_atom_sites_solution_primary direct
_atom_sites_solution_secondary difmap
_audit_creation_method SHELXL-97
_cell_angle_alpha 90.00
_cell_angle_beta 90.00
_cell_angle_gamma 90.00
_cell_formula_units_Z 4
_cell_length_a 8.4206(14)
_cell_length_b 11.8965(19)
_cell_length_c 20.622(3)
_cell_measurement_temperature 193(2)
_cell_volume 2065.8(6)
_computing_cell_refinement 'SMART (BRUKER, V5.054, 1998)'
_computing_data_collection 'ASTRO (BRUKER, V5.007, 1997)'
_computing_data_reduction 'SAINT (BRUKER, V6.01, 1999)'
_computing_molecular_graphics 'SHELXTL (BRUKER, 1998, V5.1)'
_computing_publication_material 'XCIF (Sheldrick and BRUKER, 1997, V5.1)'
_computing_structure_refinement 'SHELXL-97 (Sheldrick, 1997)'
_computing_structure_solution 'SHELXS-97 (Sheldrick, 1990)'
_diffrn_ambient_temperature 193(2)
_diffrn_detector_area_resol_mean 836.6
_diffrn_measured_fraction_theta_full 1.000
_diffrn_measured_fraction_theta_max 1.000
_diffrn_measurement_device_type 'Bruker CCD'
_diffrn_measurement_method '\w, 0.3 deg'
_diffrn_radiation_monochromator graphite
_diffrn_radiation_source 'normal-focus sealed tube'
_diffrn_radiation_type MoK\a
_diffrn_radiation_wavelength 0.71073
_diffrn_reflns_av_R_equivalents 0.0832
_diffrn_reflns_av_sigmaI/netI 0.1327
_diffrn_reflns_limit_h_max 9
_diffrn_reflns_limit_h_min -10
_diffrn_reflns_limit_k_max 14
_diffrn_reflns_limit_k_min -11
_diffrn_reflns_limit_l_max 24
_diffrn_reflns_limit_l_min -24
_diffrn_reflns_number 11628
_diffrn_reflns_theta_full 25.00
_diffrn_reflns_theta_max 25.00
_diffrn_reflns_theta_min 1.98
_diffrn_standards_decay_% <1
_diffrn_standards_interval_count 0
_diffrn_standards_number 0
_exptl_absorpt_coefficient_mu 0.089
_exptl_absorpt_correction_type none
_exptl_crystal_colour colorless
_exptl_crystal_density_diffrn 1.271
_exptl_crystal_density_meas 0
_exptl_crystal_description plate
_exptl_crystal_F_000 840
_exptl_crystal_size_max 0.02
_exptl_crystal_size_mid 0.08
_exptl_crystal_size_min 0.10
_refine_diff_density_max 0.118
_refine_diff_density_min -0.121
_refine_diff_density_rms 0.030
_refine_ls_abs_structure_details 'Flack H D (1983), Acta Cryst. A39, 876-881'
_refine_ls_abs_structure_Flack -1.0(13)
_refine_ls_extinction_method none
_refine_ls_goodness_of_fit_ref 0.774
_refine_ls_hydrogen_treatment constr
_refine_ls_matrix_type full
_refine_ls_number_parameters 265
_refine_ls_number_reflns 3634
_refine_ls_number_restraints 0
_refine_ls_restrained_S_all 0.774
_refine_ls_R_factor_all 0.1193
_refine_ls_R_factor_gt 0.0411
_refine_ls_shift/su_max 0.000
_refine_ls_shift/su_mean 0.000
_refine_ls_structure_factor_coef Fsqd
_refine_ls_weighting_details 'calc w=1/[\s^2^(Fo^2^)+(0.0027P)^2^+0.0000P] where P=(Fo^2^+2Fc^2^)/3'
_refine_ls_weighting_scheme calc
_refine_ls_wR_factor_gt 0.0441
_refine_ls_wR_factor_ref 0.0544
_reflns_number_gt 1752
_reflns_number_total 3634
_reflns_threshold_expression >2sigma(I)
_cod_data_source_file ja048613psi20040310_030809.cif
_cod_data_source_block ejc58t
_cod_database_code 4112589

loop_
_symmetry_equiv_pos_as_xyz
'x, y, z'
'-x+1/2, -y, z+1/2'
'-x, y+1/2, -z+1/2'
'x+1/2, -y+1/2, -z'

loop_
_atom_site_label
_atom_site_type_symbol
_atom_site_fract_x
_atom_site_fract_y
_atom_site_fract_z
_atom_site_U_iso_or_equiv
_atom_site_adp_type
_atom_site_occupancy
_atom_site_symmetry_multiplicity
_atom_site_calc_flag
_atom_site_refinement_flags
O1 O 0.4928(3) 1.09330(18) 0.76515(11) 0.0663(8) Uani 1 1 d .
O2 O 0.6621(2) 0.78671(15) 0.70917(8) 0.0417(6) Uani 1 1 d .
H2 H 0.6027 0.7318 0.7172 0.062 Uiso 1 1 calc R
O3 O 0.9359(3) 1.05733(15) 0.82566(9) 0.0398(6) Uani 1 1 d .
O4 O 1.0584(3) 0.89096(17) 0.81814(11) 0.0593(7) Uani 1 1 d .
O5 O 1.0617(3) 0.96941(17) 0.68166(11) 0.0628(7) Uani 1 1 d .
N1 N 0.7330(3) 1.02234(19) 0.73242(11) 0.0330(7) Uani 1 1 d .
C1 C 0.5932(4) 1.0178(3) 0.76400(16) 0.0426(9) Uani 1 1 d .
C2 C 0.5826(4) 0.9069(3) 0.79574(14) 0.0363(8) Uani 1 1 d .
C3 C 0.7149(4) 0.8358(2) 0.76879(14) 0.0318(8) Uani 1 1 d .
C4 C 0.8384(4) 0.9270(2) 0.74723(14) 0.0316(8) Uani 1 1 d .
C5 C 0.7775(4) 1.1194(2) 0.69456(13) 0.0459(10) Uani 1 1 d .
H5A H 0.8943 1.1284 0.6968 0.055 Uiso 1 1 calc R
H5B H 0.7290 1.1869 0.7144 0.055 Uiso 1 1 calc R
C6 C 0.7288(4) 1.1142(2) 0.62386(13) 0.0351(8) Uani 1 1 d .
C7 C 0.7891(4) 1.1925(2) 0.58106(14) 0.0464(10) Uani 1 1 d .
H7 H 0.8626 1.2472 0.5961 0.056 Uiso 1 1 calc R
C8 C 0.7442(5) 1.1927(3) 0.51671(16) 0.0620(11) Uani 1 1 d .
H8 H 0.7873 1.2469 0.4878 0.074 Uiso 1 1 calc R
C9 C 0.6367(5) 1.1144(3) 0.49425(15) 0.0639(12) Uani 1 1 d .
H9 H 0.6056 1.1142 0.4500 0.077 Uiso 1 1 calc R
C10 C 0.5753(4) 1.0367(3) 0.53655(15) 0.0579(11) Uani 1 1 d .
H10 H 0.5008 0.9826 0.5216 0.069 Uiso 1 1 calc R
C11 C 0.6218(4) 1.0370(3) 0.60110(15) 0.0458(10) Uani 1 1 d .
H11 H 0.5787 0.9828 0.6300 0.055 Uiso 1 1 calc R
C12 C 0.4736(4) 0.8796(3) 0.83853(14) 0.0660(12) Uani 1 1 d .
H12A H 0.3951 0.9328 0.8508 0.079 Uiso 1 1 calc R
H12B H 0.4733 0.8066 0.8572 0.079 Uiso 1 1 calc R
C13 C 0.7743(4) 0.7439(2) 0.81422(13) 0.0499(9) Uani 1 1 d .
H13A H 0.6873 0.6918 0.8238 0.075 Uiso 1 1 calc R
H13B H 0.8122 0.7780 0.8546 0.075 Uiso 1 1 calc R
H13C H 0.8614 0.7030 0.7934 0.075 Uiso 1 1 calc R
C14 C 0.9578(4) 0.9547(3) 0.80056(15) 0.0368(9) Uani 1 1 d .
C15 C 1.0566(4) 1.0909(3) 0.87251(12) 0.0505(10) Uani 1 1 d .
H15A H 1.0777 1.0284 0.9023 0.076 Uiso 1 1 calc R
H15B H 1.0186 1.1560 0.8972 0.076 Uiso 1 1 calc R
H15C H 1.1545 1.1109 0.8496 0.076 Uiso 1 1 calc R
C16 C 0.9381(4) 0.8887(2) 0.68951(14) 0.0435(9) Uani 1 1 d .
H16A H 0.9835 0.8133 0.6978 0.052 Uiso 1 1 calc R
H16B H 0.8719 0.8849 0.6499 0.052 Uiso 1 1 calc R
C17 C 1.1996(4) 0.9237(3) 0.65131(16) 0.0675(12) Uani 1 1 d .
H17A H 1.2343 0.8566 0.6759 0.081 Uiso 1 1 calc R
H17B H 1.2862 0.9799 0.6534 0.081 Uiso 1 1 calc R
C18 C 1.1740(4) 0.8913(3) 0.58228(18) 0.0542(11) Uani 1 1 d .
C19 C 1.0860(6) 0.9569(4) 0.5422(2) 0.0970(17) Uani 1 1 d .
H19 H 1.0408 1.0245 0.5583 0.116 Uiso 1 1 calc R
C20 C 1.0611(7) 0.9266(6) 0.4779(3) 0.154(3) Uani 1 1 d .
H20 H 0.9970 0.9721 0.4505 0.185 Uiso 1 1 calc R
C21 C 1.1293(8) 0.8310(8) 0.4543(3) 0.174(5) Uani 1 1 d .
H21 H 1.1155 0.8105 0.4102 0.209 Uiso 1 1 calc R
C22 C 1.2161(8) 0.7662(6) 0.4942(3) 0.131(3) Uani 1 1 d .
H22 H 1.2627 0.6992 0.4779 0.157 Uiso 1 1 calc R
C23 C 1.2388(5) 0.7955(3) 0.5583(2) 0.0832(14) Uani 1 1 d .
H23 H 1.3001 0.7483 0.5858 0.100 Uiso 1 1 calc R

loop_
_atom_site_aniso_label
_atom_site_aniso_U_11
_atom_site_aniso_U_22
_atom_site_aniso_U_33
_atom_site_aniso_U_23
_atom_site_aniso_U_13
_atom_site_aniso_U_12
O1 0.0580(18) 0.0431(14) 0.098(2) -0.0053(15) -0.0028(15) 0.0291(14)
O2 0.0505(16) 0.0357(13) 0.0387(13) -0.0051(11) -0.0010(12) -0.0138(11)
O3 0.0451(16) 0.0308(12) 0.0435(14) -0.0047(11) -0.0154(13) -0.0009(11)
O4 0.0459(17) 0.0418(14) 0.0902(19) -0.0081(14) -0.0301(16) 0.0108(13)
O5 0.0466(18) 0.0601(16) 0.0818(18) -0.0226(15) 0.0298(16) -0.0217(14)
N1 0.0379(19) 0.0237(14) 0.0375(16) 0.0031(13) -0.0078(16) -0.0007(14)
C1 0.040(3) 0.039(2) 0.048(2) -0.0048(19) -0.002(2) 0.000(2)
C2 0.026(2) 0.041(2) 0.042(2) -0.0037(18) 0.0002(18) -0.0004(17)
C3 0.032(2) 0.0316(18) 0.0321(18) 0.0015(16) -0.0034(18) -0.0053(16)
C4 0.0300(19) 0.0288(18) 0.0360(19) -0.0020(15) -0.0021(18) 0.0002(17)
C5 0.052(2) 0.0313(19) 0.054(2) 0.0109(18) -0.019(2) -0.0120(19)
C6 0.036(2) 0.0292(19) 0.041(2) 0.0033(17) -0.0058(19) -0.0010(18)
C7 0.053(3) 0.037(2) 0.049(2) 0.0002(18) -0.005(2) -0.0135(19)
C8 0.086(3) 0.055(3) 0.045(2) 0.007(2) -0.004(2) -0.016(2)
C9 0.085(3) 0.066(3) 0.040(2) 0.011(2) -0.010(2) -0.016(2)
C10 0.060(3) 0.063(3) 0.050(2) 0.003(2) -0.018(2) -0.021(2)
C11 0.048(3) 0.041(2) 0.049(2) 0.0090(19) -0.006(2) -0.0110(18)
C12 0.056(3) 0.056(3) 0.086(3) -0.007(2) 0.020(2) 0.003(2)
C13 0.049(2) 0.0359(18) 0.064(2) 0.0145(19) -0.006(2) -0.0075(19)
C14 0.030(2) 0.033(2) 0.047(2) -0.001(2) 0.000(2) -0.0087(18)
C15 0.056(3) 0.052(2) 0.044(2) 0.0004(18) -0.014(2) -0.015(2)
C16 0.035(2) 0.043(2) 0.052(2) -0.0085(19) 0.007(2) -0.0022(19)
C17 0.033(3) 0.085(3) 0.085(3) -0.021(3) 0.019(2) -0.015(2)
C18 0.042(3) 0.057(3) 0.063(3) -0.010(3) 0.023(2) -0.010(2)
C19 0.091(4) 0.111(4) 0.089(4) 0.035(3) 0.036(3) 0.026(3)
C20 0.097(5) 0.295(10) 0.070(4) 0.068(6) 0.033(4) 0.015(6)
C21 0.073(6) 0.374(15) 0.075(5) -0.043(6) 0.048(4) -0.101(7)
C22 0.108(6) 0.152(6) 0.133(6) -0.086(5) 0.072(5) -0.079(5)
C23 0.078(3) 0.071(3) 0.101(4) -0.022(3) 0.041(3) -0.017(3)

loop_
_atom_type_symbol
_atom_type_description
_atom_type_scat_dispersion_real
_atom_type_scat_dispersion_imag
_atom_type_scat_source
C C 0.0033 0.0016 'International Tables Vol C Tables 4.2.6.8 and 6.1.1.4'
H H 0.0000 0.0000 'International Tables Vol C Tables 4.2.6.8 and 6.1.1.4'
N N 0.0061 0.0033 'International Tables Vol C Tables 4.2.6.8 and 6.1.1.4'
O O 0.0106 0.0060 'International Tables Vol C Tables 4.2.6.8 and 6.1.1.4'

loop_
_geom_angle_atom_site_label_1
_geom_angle_atom_site_label_2
_geom_angle_atom_site_label_3
_geom_angle
C3 O2 H2 109.5
C14 O3 C15 114.2(2)
C16 O5 C17 112.8(2)
C1 N1 C5 121.4(3)
C1 N1 C4 113.3(3)
C5 N1 C4 124.9(3)
O1 C1 N1 125.4(3)
O1 C1 C2 126.9(3)
N1 C1 C2 107.6(3)
C12 C2 C1 124.1(3)
C12 C2 C3 128.8(3)
C1 C2 C3 107.1(3)
O2 C3 C2 108.4(3)
O2 C3 C13 109.7(2)
C2 C3 C13 114.8(3)
O2 C3 C4 104.2(2)
C2 C3 C4 102.0(2)
C13 C3 C4 116.9(3)
N1 C4 C16 113.6(3)
N1 C4 C14 112.3(2)
C16 C4 C14 105.3(2)
N1 C4 C3 101.1(2)
C16 C4 C3 112.3(2)
C14 C4 C3 112.5(2)
N1 C5 C6 114.7(2)
N1 C5 H5A 108.6
C6 C5 H5A 108.6
N1 C5 H5B 108.6
C6 C5 H5B 108.6
H5A C5 H5B 107.6
C11 C6 C7 118.4(3)
C11 C6 C5 122.3(3)
C7 C6 C5 119.3(3)
C6 C7 C8 121.1(3)
C6 C7 H7 119.5
C8 C7 H7 119.5
C9 C8 C7 120.1(3)
C9 C8 H8 120.0
C7 C8 H8 120.0
C10 C9 C8 119.3(3)
C10 C9 H9 120.4
C8 C9 H9 120.4
C9 C10 C11 120.1(3)
C9 C10 H10 119.9
C11 C10 H10 119.9
C6 C11 C10 121.1(3)
C6 C11 H11 119.5
C10 C11 H11 119.5
C2 C12 H12A 120.0
C2 C12 H12B 120.0
H12A C12 H12B 120.0
C3 C13 H13A 109.5
C3 C13 H13B 109.5
H13A C13 H13B 109.5
C3 C13 H13C 109.5
H13A C13 H13C 109.5
H13B C13 H13C 109.5
O4 C14 O3 124.0(3)
O4 C14 C4 123.3(3)
O3 C14 C4 112.7(3)
O3 C15 H15A 109.5
O3 C15 H15B 109.5
H15A C15 H15B 109.5
O3 C15 H15C 109.5
H15A C15 H15C 109.5
H15B C15 H15C 109.5
O5 C16 C4 106.8(2)
O5 C16 H16A 110.4
C4 C16 H16A 110.4
O5 C16 H16B 110.4
C4 C16 H16B 110.4
H16A C16 H16B 108.6
O5 C17 C18 113.6(3)
O5 C17 H17A 108.9
C18 C17 H17A 108.9
O5 C17 H17B 108.9
C18 C17 H17B 108.9
H17A C17 H17B 107.7
C19 C18 C23 118.7(4)
C19 C18 C17 120.8(4)
C23 C18 C17 120.5(4)
C18 C19 C20 121.0(5)
C18 C19 H19 119.5
C20 C19 H19 119.5
C21 C20 C19 119.5(7)
C21 C20 H20 120.3
C19 C20 H20 120.3
C22 C21 C20 119.4(8)
C22 C21 H21 120.3
C20 C21 H21 120.3
C21 C22 C23 121.1(8)
C21 C22 H22 119.5
C23 C22 H22 119.5
C18 C23 C22 120.3(5)
C18 C23 H23 119.8
C22 C23 H23 119.8

loop_
_geom_bond_atom_site_label_1
_geom_bond_atom_site_label_2
_geom_bond_distance
O1 C1 1.234(4)
O2 C3 1.432(3)
O2 H2 0.8400
O3 C14 1.339(3)
O3 C15 1.458(3)
O4 C14 1.194(3)
O5 C16 1.426(3)
O5 C17 1.426(4)
N1 C1 1.346(4)
N1 C5 1.443(3)
N1 C4 1.473(3)
C1 C2 1.476(4)
C2 C12 1.314(4)
C2 C3 1.505(4)
C3 C13 1.524(3)
C3 C4 1.567(4)
C4 C16 1.526(4)
C4 C14 1.526(4)
C5 C6 1.516(3)
C5 H5A 0.9900
C5 H5B 0.9900
C6 C11 1.370(4)
C6 C7 1.380(4)
C7 C8 1.380(4)
C7 H7 0.9500
C8 C9 1.379(4)
C8 H8 0.9500
C9 C10 1.372(4)
C9 H9 0.9500
C10 C11 1.387(4)
C10 H10 0.9500
C11 H11 0.9500
C12 H12A 0.9500
C12 H12B 0.9500
C13 H13A 0.9800
C13 H13B 0.9800
C13 H13C 0.9800
C15 H15A 0.9800
C15 H15B 0.9800
C15 H15C 0.9800
C16 H16A 0.9900
C16 H16B 0.9900
C17 C18 1.490(4)
C17 H17A 0.9900
C17 H17B 0.9900
C18 C19 1.357(5)
C18 C23 1.357(4)
C19 C20 1.390(6)
C19 H19 0.9500
C20 C21 1.363(9)
C20 H20 0.9500
C21 C22 1.343(9)
C21 H21 0.9500
C22 C23 1.381(5)
C22 H22 0.9500
C23 H23 0.9500

loop_
_geom_hbond_atom_site_label_D
_geom_hbond_atom_site_label_H
_geom_hbond_atom_site_label_A
_geom_hbond_distance_DH
_geom_hbond_distance_HA
_geom_hbond_distance_DA
_geom_hbond_angle_DHA
_geom_hbond_site_symmetry_A
O2 H2 O1 0.84 1.87 2.697(3) 168.8 3_646

loop_
_geom_torsion_atom_site_label_1
_geom_torsion_atom_site_label_2
_geom_torsion_atom_site_label_3
_geom_torsion_atom_site_label_4
_geom_torsion
C5 N1 C1 O1 -1.3(5)
C4 N1 C1 O1 171.7(3)
C5 N1 C1 C2 178.1(2)
C4 N1 C1 C2 -8.9(3)
O1 C1 C2 C12 -11.2(5)
N1 C1 C2 C12 169.4(3)
O1 C1 C2 C3 167.8(3)
N1 C1 C2 C3 -11.5(3)
C12 C2 C3 O2 94.7(4)
C1 C2 C3 O2 -84.3(3)
C12 C2 C3 C13 -28.3(5)
C1 C2 C3 C13 152.7(2)
C12 C2 C3 C4 -155.8(3)
C1 C2 C3 C4 25.2(3)
C1 N1 C4 C16 144.8(3)
C5 N1 C4 C16 -42.5(4)
C1 N1 C4 C14 -95.8(3)
C5 N1 C4 C14 76.9(3)
C1 N1 C4 C3 24.3(3)
C5 N1 C4 C3 -163.0(2)
O2 C3 C4 N1 84.1(3)
C2 C3 C4 N1 -28.7(3)
C13 C3 C4 N1 -154.7(2)
O2 C3 C4 C16 -37.3(3)
C2 C3 C4 C16 -150.0(2)
C13 C3 C4 C16 83.9(3)
O2 C3 C4 C14 -155.9(2)
C2 C3 C4 C14 91.3(3)
C13 C3 C4 C14 -34.7(4)
C1 N1 C5 C6 -90.7(3)
C4 N1 C5 C6 97.1(3)
N1 C5 C6 C11 13.9(5)
N1 C5 C6 C7 -168.7(3)
C11 C6 C7 C8 -0.6(5)
C5 C6 C7 C8 -178.1(3)
C6 C7 C8 C9 0.4(6)
C7 C8 C9 C10 0.1(6)
C8 C9 C10 C11 -0.3(6)
C7 C6 C11 C10 0.4(5)
C5 C6 C11 C10 177.8(3)
C9 C10 C11 C6 0.1(5)
C15 O3 C14 O4 6.1(4)
C15 O3 C14 C4 -174.6(2)
N1 C4 C14 O4 -176.8(3)
C16 C4 C14 O4 -52.7(4)
C3 C4 C14 O4 70.0(4)
N1 C4 C14 O3 3.9(4)
C16 C4 C14 O3 128.0(3)
C3 C4 C14 O3 -109.3(3)
C17 O5 C16 C4 153.8(3)
N1 C4 C16 O5 75.6(3)
C14 C4 C16 O5 -47.7(3)
C3 C4 C16 O5 -170.5(2)
C16 O5 C17 C18 67.3(4)
O5 C17 C18 C19 40.3(5)
O5 C17 C18 C23 -139.9(3)
C23 C18 C19 C20 0.6(7)
C17 C18 C19 C20 -179.6(4)
C18 C19 C20 C21 -1.7(9)
C19 C20 C21 C22 1.7(11)
C20 C21 C22 C23 -0.7(11)
C19 C18 C23 C22 0.4(6)
C17 C18 C23 C22 -179.4(4)
C21 C22 C23 C18 -0.4(8)
